data_7106312
loop_
_publ_author_name
'Shui-Sheng Chen'
'Min Chen'
'Satoshi Takamizawa'
'Peng Wang'
'Gao-Chao Lv'
'Wei-Yin Sun'

_publ_section_title
;
 Porous cobalt(II)-imidazolate supramolecular isomeric frameworks with
 selective gas sorption property
;
_journal_name_full Chem.Commun.
_journal_page_first 4902
_journal_paper_doi 10.1039/c1cc10899a
_journal_volume 47
_journal_year 2011
_chemical_formula_sum 'C15 H14 Co N6 O2'
_chemical_formula_weight 369.25
_chemical_name_systematic
;
?
;
_space_group_IT_number 88
_symmetry_cell_setting tetragonal
_symmetry_space_group_name_Hall '-I 4ad'
_symmetry_space_group_name_H-M 'I 41/a :2'
_atom_sites_solution_hydrogens geom
_atom_sites_solution_primary direct
_atom_sites_solution_secondary difmap
_audit_creation_method SHELXL-97
_cell_angle_alpha 90.00
_cell_angle_beta 90.00
_cell_angle_gamma 90.00
_cell_formula_units_Z 16
_cell_length_a 23.3452(10)
_cell_length_b 23.3452(10)
_cell_length_c 14.9359(13)
_cell_measurement_reflns_used 4227
_cell_measurement_temperature 293(2)
_cell_measurement_theta_max 24.49
_cell_measurement_theta_min 2.38
_cell_volume 8140.0(9)
_computing_cell_refinement 'Bruker SMART'
_computing_data_collection 'Bruker SMART'
_computing_data_reduction 'Bruker SAINT'
_computing_molecular_graphics 'Bruker SHELXTL'
_computing_publication_material 'Bruker SHELXTL'
_computing_structure_refinement 'SHELXL-97 (Sheldrick, 1997)'
_computing_structure_solution 'SHELXS-97 (Sheldrick, 1990)'
_diffrn_ambient_temperature 293(2)
_diffrn_measured_fraction_theta_full 0.999
_diffrn_measured_fraction_theta_max 0.999
_diffrn_measurement_device_type 'Bruker Smart Apex CCD'
_diffrn_measurement_method 'phi and omega scans'
_diffrn_radiation_monochromator graphite
_diffrn_radiation_source 'fine-focus sealed tube'
_diffrn_radiation_type MoK\a
_diffrn_radiation_wavelength 0.71073
_diffrn_reflns_av_R_equivalents 0.1065
_diffrn_reflns_av_sigmaI/netI 0.0653
_diffrn_reflns_limit_h_max 28
_diffrn_reflns_limit_h_min -23
_diffrn_reflns_limit_k_max 26
_diffrn_reflns_limit_k_min -28
_diffrn_reflns_limit_l_max 18
_diffrn_reflns_limit_l_min -17
_diffrn_reflns_number 20908
_diffrn_reflns_theta_full 25.59
_diffrn_reflns_theta_max 25.59
_diffrn_reflns_theta_min 2.38
_exptl_absorpt_coefficient_mu 0.860
_exptl_absorpt_correction_T_max 0.9039
_exptl_absorpt_correction_T_min 0.8269
_exptl_absorpt_correction_type multi-scan
_exptl_absorpt_process_details 'SADABS; Brucker, 2000'
_exptl_crystal_colour purple
_exptl_crystal_density_diffrn 1.205
_exptl_crystal_density_method 'not measured'
_exptl_crystal_description needle
_exptl_crystal_F_000 3024
_exptl_crystal_size_max 0.23
_exptl_crystal_size_mid 0.16
_exptl_crystal_size_min 0.12
_refine_diff_density_max 0.793
_refine_diff_density_min -0.361
_refine_diff_density_rms 0.148
_refine_ls_extinction_method none
_refine_ls_goodness_of_fit_ref 1.113
_refine_ls_hydrogen_treatment constr
_refine_ls_matrix_type full
_refine_ls_number_parameters 217
_refine_ls_number_reflns 3820
_refine_ls_number_restraints 0
_refine_ls_restrained_S_all 1.113
_refine_ls_R_factor_all 0.0707
_refine_ls_R_factor_gt 0.0568
_refine_ls_shift/su_max 0.001
_refine_ls_shift/su_mean 0.000
_refine_ls_structure_factor_coef Fsqd
_refine_ls_weighting_details 'calc w=1/[\s^2^(Fo^2^)+(0.0973P)^2^+0.0000P] where P=(Fo^2^+2Fc^2^)/3'
_refine_ls_weighting_scheme calc
_refine_ls_wR_factor_gt 0.1614
_refine_ls_wR_factor_ref 0.1707
_reflns_number_gt 3068
_reflns_number_total 3820
_reflns_threshold_expression >2sigma(I)
_cod_data_source_file c1cc10899a.txt
_cod_data_source_block 2
_cod_original_sg_symbol_H-M 'I4(1)/a '
_cod_database_code 7106312

loop_
_symmetry_equiv_pos_as_xyz
'x, y, z'
'-x+1/2, -y, z+1/2'
'-y+3/4, x+1/4, z+1/4'
'y+3/4, -x+3/4, z+3/4'
'x+1/2, y+1/2, z+1/2'
'-x+1, -y+1/2, z+1'
'-y+5/4, x+3/4, z+3/4'
'y+5/4, -x+5/4, z+5/4'
'-x, -y, -z'
'x-1/2, y, -z-1/2'
'y-3/4, -x-1/4, -z-1/4'
'-y-3/4, x-3/4, -z-3/4'
'-x+1/2, -y+1/2, -z+1/2'
'x, y+1/2, -z'
'y-1/4, -x+1/4, -z+1/4'
'-y-1/4, x-1/4, -z-1/4'

loop_
_atom_site_label
_atom_site_type_symbol
_atom_site_fract_x
_atom_site_fract_y
_atom_site_fract_z
_atom_site_U_iso_or_equiv
_atom_site_adp_type
_atom_site_occupancy
_atom_site_symmetry_multiplicity
_atom_site_calc_flag
_atom_site_refinement_flags
_atom_site_disorder_assembly
_atom_site_disorder_group
Co1 Co 0.20437(2) 0.626403(19) 0.08903(3) 0.0218(2) Uani 1 1 d . . .
C1 C 0.33439(15) 0.58932(15) 0.2003(2) 0.0239(8) Uani 1 1 d . . .
C2 C 0.32874(16) 0.64101(15) 0.2451(2) 0.0260(8) Uani 1 1 d . . .
H2 H 0.3218 0.6743 0.2126 0.031 Uiso 1 1 calc R . .
C3 C 0.33334(15) 0.64383(15) 0.3380(2) 0.0229(8) Uani 1 1 d . . .
C4 C 0.34409(15) 0.59421(15) 0.3857(2) 0.0231(8) Uani 1 1 d . . .
H4 H 0.3487 0.5960 0.4474 0.028 Uiso 1 1 calc R . .
C5 C 0.34801(15) 0.54158(14) 0.3422(2) 0.0221(8) Uani 1 1 d . . .
C6 C 0.34450(16) 0.54023(15) 0.2495(2) 0.0253(8) Uani 1 1 d . . .
H6 H 0.3491 0.5055 0.2198 0.030 Uiso 1 1 calc R . .
C7 C 0.33041(16) 0.58592(15) 0.1024(2) 0.0243(8) Uani 1 1 d . . .
C8 C 0.36789(16) 0.56295(17) 0.0423(3) 0.0296(9) Uani 1 1 d . . .
H8 H 0.4023 0.5452 0.0571 0.036 Uiso 1 1 calc R . .
C9 C 0.29770(17) 0.59680(17) -0.0310(2) 0.0311(9) Uani 1 1 d . . .
H9 H 0.2741 0.6071 -0.0785 0.037 Uiso 1 1 calc R . .
C10 C 0.32651(16) 0.69891(15) 0.3839(2) 0.0261(8) Uani 1 1 d . . .
C11 C 0.32230(19) 0.75264(16) 0.3510(3) 0.0330(9) Uani 1 1 d . . .
H11 H 0.3248 0.7624 0.2907 0.040 Uiso 1 1 calc R . .
C12 C 0.3137(2) 0.75861(16) 0.4923(3) 0.0402(11) Uani 1 1 d . . .
H12 H 0.3094 0.7733 0.5498 0.048 Uiso 1 1 calc R . .
C13 C 0.35161(15) 0.48822(15) 0.3944(2) 0.0230(8) Uani 1 1 d . . .
C14 C 0.32670(17) 0.47507(15) 0.4739(2) 0.0289(9) Uani 1 1 d . . .
H14 H 0.3054 0.5003 0.5089 0.035 Uiso 1 1 calc R . .
C15 C 0.36963(16) 0.39962(16) 0.4269(2) 0.0291(9) Uani 1 1 d . . .
H15 H 0.3841 0.3626 0.4235 0.035 Uiso 1 1 calc R . .
N1 N 0.34756(13) 0.56984(13) -0.04251(19) 0.0267(7) Uani 1 1 d . . .
N2 N 0.28436(13) 0.60774(14) 0.0539(2) 0.0282(7) Uani 1 1 d . . .
N3 N 0.31371(15) 0.79098(13) 0.4202(2) 0.0309(8) Uani 1 1 d . . .
N4 N 0.32056(15) 0.70308(13) 0.4757(2) 0.0353(8) Uani 1 1 d . . .
N5 N 0.33782(13) 0.41849(12) 0.4951(2) 0.0264(7) Uani 1 1 d . . .
N6 N 0.37862(13) 0.43944(13) 0.3642(2) 0.0279(7) Uani 1 1 d . . .
O1W O 0.5145(13) 0.4536(12) 0.514(3) 0.75(3) Uani 1 1 d . . .
O2W O 0.4959(6) 0.3671(17) 0.669(4) 0.99(5) Uani 1 1 d . . .

loop_
_atom_site_aniso_label
_atom_site_aniso_U_11
_atom_site_aniso_U_22
_atom_site_aniso_U_33
_atom_site_aniso_U_23
_atom_site_aniso_U_13
_atom_site_aniso_U_12
Co1 0.0320(3) 0.0186(3) 0.0148(3) -0.00127(18) 0.00091(19) 0.0016(2)
C1 0.0274(19) 0.0260(19) 0.0183(18) 0.0025(14) 0.0035(15) 0.0004(15)
C2 0.036(2) 0.0199(18) 0.022(2) 0.0028(15) 0.0009(16) 0.0023(16)
C3 0.0270(19) 0.0210(17) 0.0206(19) -0.0018(14) 0.0012(14) 0.0006(15)
C4 0.0282(19) 0.0252(19) 0.0157(18) -0.0001(14) 0.0012(15) -0.0024(15)
C5 0.0232(18) 0.0215(18) 0.0214(19) 0.0011(14) 0.0018(14) -0.0011(15)
C6 0.034(2) 0.0205(18) 0.0212(19) -0.0027(15) 0.0039(16) 0.0006(15)
C7 0.034(2) 0.0213(18) 0.0172(18) 0.0012(14) -0.0026(15) 0.0007(15)
C8 0.031(2) 0.035(2) 0.022(2) 0.0030(17) -0.0006(16) 0.0073(17)
C9 0.038(2) 0.040(2) 0.0160(19) 0.0002(16) -0.0014(16) 0.0036(18)
C10 0.034(2) 0.0241(19) 0.0203(19) -0.0003(15) 0.0012(16) -0.0001(16)
C11 0.058(3) 0.0218(19) 0.019(2) 0.0001(15) 0.0004(18) 0.0034(18)
C12 0.074(3) 0.025(2) 0.021(2) -0.0038(16) 0.007(2) -0.001(2)
C13 0.0284(19) 0.0211(18) 0.0195(18) 0.0009(14) 0.0005(15) 0.0009(15)
C14 0.043(2) 0.0219(19) 0.022(2) 0.0027(15) 0.0075(17) 0.0072(17)
C15 0.035(2) 0.0229(19) 0.029(2) 0.0018(16) 0.0046(17) 0.0041(16)
N1 0.0300(17) 0.0347(18) 0.0155(16) -0.0024(13) 0.0022(13) 0.0032(14)
N2 0.0311(17) 0.0359(18) 0.0177(16) -0.0006(13) 0.0004(13) 0.0055(14)
N3 0.050(2) 0.0180(15) 0.0242(17) 0.0015(13) 0.0047(15) 0.0025(14)
N4 0.062(2) 0.0230(17) 0.0206(17) -0.0033(13) 0.0024(16) -0.0002(16)
N5 0.0364(18) 0.0203(15) 0.0227(17) 0.0025(12) 0.0063(14) 0.0026(13)
N6 0.0337(18) 0.0239(16) 0.0262(17) 0.0038(13) 0.0074(14) 0.0045(14)
O1W 0.65(5) 0.61(5) 0.99(6) -0.15(5) -0.67(5) 0.01(4)
O2W 0.082(9) 1.09(8) 1.80(14) -0.11(8) -0.13(2) -0.03(2)

loop_
_atom_type_symbol
_atom_type_description
_atom_type_scat_dispersion_real
_atom_type_scat_dispersion_imag
_atom_type_scat_source
C C 0.0033 0.0016 'International Tables Vol C Tables 4.2.6.8 and 6.1.1.4'
H H 0.0000 0.0000 'International Tables Vol C Tables 4.2.6.8 and 6.1.1.4'
N N 0.0061 0.0033 'International Tables Vol C Tables 4.2.6.8 and 6.1.1.4'
O O 0.0106 0.0060 'International Tables Vol C Tables 4.2.6.8 and 6.1.1.4'
Co Co 0.3494 0.9721 'International Tables Vol C Tables 4.2.6.8 and 6.1.1.4'

loop_
_geom_angle_atom_site_label_1
_geom_angle_atom_site_label_2
_geom_angle_atom_site_label_3
_geom_angle
_geom_angle_site_symmetry_1
_geom_angle_site_symmetry_3
_geom_angle_publ_flag
N1 Co1 N3 109.49(12) 3 13_565 ?
N1 Co1 N2 115.50(13) 3 . ?
N3 Co1 N2 113.30(14) 13_565 . ?
N1 Co1 N5 107.91(13) 3 2_564 ?
N3 Co1 N5 110.78(13) 13_565 2_564 ?
N2 Co1 N5 99.30(13) . 2_564 ?
C6 C1 C2 118.9(3) . . ?
C6 C1 C7 119.7(3) . . ?
C2 C1 C7 121.4(3) . . ?
C1 C2 C3 120.9(3) . . ?
C1 C2 H2 119.5 . . ?
C3 C2 H2 119.5 . . ?
C4 C3 C2 119.2(3) . . ?
C4 C3 C10 120.9(3) . . ?
C2 C3 C10 119.9(3) . . ?
C3 C4 C5 120.7(3) . . ?
C3 C4 H4 119.6 . . ?
C5 C4 H4 119.6 . . ?
C6 C5 C4 118.8(3) . . ?
C6 C5 C13 120.8(3) . . ?
C4 C5 C13 120.3(3) . . ?
C1 C6 C5 121.4(3) . . ?
C1 C6 H6 119.3 . . ?
C5 C6 H6 119.3 . . ?
C8 C7 N2 107.3(3) . . ?
C8 C7 C1 129.5(3) . . ?
N2 C7 C1 123.2(3) . . ?
C7 C8 N1 110.0(3) . . ?
C7 C8 H8 125.0 . . ?
N1 C8 H8 125.0 . . ?
N2 C9 N1 114.7(3) . . ?
N2 C9 H9 122.6 . . ?
N1 C9 H9 122.6 . . ?
C11 C10 N4 106.8(3) . . ?
C11 C10 C3 130.7(3) . . ?
N4 C10 C3 122.5(3) . . ?
C10 C11 N3 109.8(3) . . ?
C10 C11 H11 125.1 . . ?
N3 C11 H11 125.1 . . ?
N3 C12 N4 114.0(3) . . ?
N3 C12 H12 123.0 . . ?
N4 C12 H12 123.0 . . ?
C14 C13 N6 107.2(3) . . ?
C14 C13 C5 129.1(3) . . ?
N6 C13 C5 123.6(3) . . ?
C13 C14 N5 109.6(3) . . ?
C13 C14 H14 125.2 . . ?
N5 C14 H14 125.2 . . ?
N5 C15 N6 113.1(3) . . ?
N5 C15 H15 123.4 . . ?
N6 C15 H15 123.4 . . ?
C9 N1 C8 103.8(3) . . ?
C9 N1 Co1 123.2(3) . 4_454 ?
C8 N1 Co1 132.9(3) . 4_454 ?
C9 N2 C7 104.2(3) . . ?
C9 N2 Co1 120.9(3) . . ?
C7 N2 Co1 131.9(2) . . ?
C12 N3 C11 103.9(3) . . ?
C12 N3 Co1 128.1(3) . 13_565 ?
C11 N3 Co1 127.6(2) . 13_565 ?
C12 N4 C10 105.4(3) . . ?
C15 N5 C14 104.2(3) . . ?
C15 N5 Co1 129.3(2) . 2_565 ?
C14 N5 Co1 124.4(2) . 2_565 ?
C15 N6 C13 105.9(3) . . ?

loop_
_geom_bond_atom_site_label_1
_geom_bond_atom_site_label_2
_geom_bond_distance
_geom_bond_site_symmetry_2
_geom_bond_publ_flag
Co1 N1 1.976(3) 3 ?
Co1 N3 1.979(3) 13_565 ?
Co1 N2 1.988(3) . ?
Co1 N5 2.010(3) 2_564 ?
C1 C6 1.381(5) . ?
C1 C2 1.386(5) . ?
C1 C7 1.468(5) . ?
C2 C3 1.393(5) . ?
C2 H2 0.9300 . ?
C3 C4 1.383(5) . ?
C3 C10 1.466(5) . ?
C4 C5 1.392(5) . ?
C4 H4 0.9300 . ?
C5 C6 1.388(5) . ?
C5 C13 1.471(5) . ?
C6 H6 0.9300 . ?
C7 C8 1.363(5) . ?
C7 N2 1.393(5) . ?
C8 N1 1.363(5) . ?
C8 H8 0.9300 . ?
C9 N2 1.330(5) . ?
C9 N1 1.335(5) . ?
C9 H9 0.9300 . ?
C10 C11 1.351(5) . ?
C10 N4 1.382(5) . ?
C11 N3 1.382(5) . ?
C11 H11 0.9300 . ?
C12 N3 1.315(5) . ?
C12 N4 1.329(5) . ?
C12 H12 0.9300 . ?
C13 C14 1.358(5) . ?
C13 N6 1.378(4) . ?
C14 N5 1.382(4) . ?
C14 H14 0.9300 . ?
C15 N5 1.334(5) . ?
C15 N6 1.337(5) . ?
C15 H15 0.9300 . ?
N1 Co1 1.976(3) 4_454 ?
N3 Co1 1.979(3) 13_565 ?
N5 Co1 2.010(3) 2_565 ?

loop_
_geom_torsion_atom_site_label_1
_geom_torsion_atom_site_label_2
_geom_torsion_atom_site_label_3
_geom_torsion_atom_site_label_4
_geom_torsion
_geom_torsion_site_symmetry_1
_geom_torsion_site_symmetry_2
_geom_torsion_site_symmetry_3
_geom_torsion_site_symmetry_4
_geom_torsion_publ_flag
C6 C1 C2 C3 0.2(6) . . . . ?
C7 C1 C2 C3 -179.2(3) . . . . ?
C1 C2 C3 C4 0.4(6) . . . . ?
C1 C2 C3 C10 -179.3(3) . . . . ?
C2 C3 C4 C5 -2.6(5) . . . . ?
C10 C3 C4 C5 177.1(3) . . . . ?
C3 C4 C5 C6 4.0(5) . . . . ?
C3 C4 C5 C13 -171.7(3) . . . . ?
C2 C1 C6 C5 1.2(5) . . . . ?
C7 C1 C6 C5 -179.4(3) . . . . ?
C4 C5 C6 C1 -3.3(5) . . . . ?
C13 C5 C6 C1 172.3(3) . . . . ?
C6 C1 C7 C8 -53.1(6) . . . . ?
C2 C1 C7 C8 126.3(4) . . . . ?
C6 C1 C7 N2 127.3(4) . . . . ?
C2 C1 C7 N2 -53.3(5) . . . . ?
N2 C7 C8 N1 0.5(4) . . . . ?
C1 C7 C8 N1 -179.1(4) . . . . ?
C4 C3 C10 C11 171.7(4) . . . . ?
C2 C3 C10 C11 -8.6(6) . . . . ?
C4 C3 C10 N4 -11.3(6) . . . . ?
C2 C3 C10 N4 168.4(4) . . . . ?
N4 C10 C11 N3 -0.1(5) . . . . ?
C3 C10 C11 N3 177.3(4) . . . . ?
C6 C5 C13 C14 -141.2(4) . . . . ?
C4 C5 C13 C14 34.3(6) . . . . ?
C6 C5 C13 N6 32.8(5) . . . . ?
C4 C5 C13 N6 -151.6(3) . . . . ?
N6 C13 C14 N5 0.3(4) . . . . ?
C5 C13 C14 N5 175.1(3) . . . . ?
N2 C9 N1 C8 0.0(5) . . . . ?
N2 C9 N1 Co1 177.5(3) . . . 4_454 ?
C7 C8 N1 C9 -0.3(4) . . . . ?
C7 C8 N1 Co1 -177.5(3) . . . 4_454 ?
N1 C9 N2 C7 0.3(5) . . . . ?
N1 C9 N2 Co1 -162.2(3) . . . . ?
C8 C7 N2 C9 -0.5(4) . . . . ?
C1 C7 N2 C9 179.1(3) . . . . ?
C8 C7 N2 Co1 159.2(3) . . . . ?
C1 C7 N2 Co1 -21.1(5) . . . . ?
N1 Co1 N2 C9 144.9(3) 3 . . . ?
N3 Co1 N2 C9 -87.6(3) 13_565 . . . ?
N5 Co1 N2 C9 29.9(3) 2_564 . . . ?
N1 Co1 N2 C7 -12.0(4) 3 . . . ?
N3 Co1 N2 C7 115.4(3) 13_565 . . . ?
N5 Co1 N2 C7 -127.1(3) 2_564 . . . ?
N4 C12 N3 C11 -1.1(5) . . . . ?
N4 C12 N3 Co1 171.8(3) . . . 13_565 ?
C10 C11 N3 C12 0.7(5) . . . . ?
C10 C11 N3 Co1 -172.3(3) . . . 13_565 ?
N3 C12 N4 C10 1.1(5) . . . . ?
C11 C10 N4 C12 -0.6(5) . . . . ?
C3 C10 N4 C12 -178.2(4) . . . . ?
N6 C15 N5 C14 -1.0(4) . . . . ?
N6 C15 N5 Co1 163.0(3) . . . 2_565 ?
C13 C14 N5 C15 0.4(4) . . . . ?
C13 C14 N5 Co1 -164.6(3) . . . 2_565 ?
N5 C15 N6 C13 1.2(4) . . . . ?
C14 C13 N6 C15 -0.9(4) . . . . ?
C5 C13 N6 C15 -176.1(3) . . . . ?
